data_4322582
loop_
_publ_author_name
'William J. Hunks'
'Michael C. Jennings'
'Richard J. Puddephatt'

_publ_section_title
;
 Gold Complexes of Trithiocyanuric Acid: A Two-Dimensional Polymer
 Assembled through Gold(I)...Gold(I) Interactions
;
_journal_name_full 'Inorganic Chemistry'
_journal_page_first 5930
_journal_page_last 5931
_journal_paper_doi 10.1021/ic991085b
_journal_volume 38
_journal_year 1999
_chemical_formula_sum 'C19 H23 Au3 N6 O2 S3'
_chemical_formula_weight 1054.51
_chemical_name_systematic
; 
 ? 
;
_space_group_IT_number 14
_symmetry_cell_setting monoclinic
_symmetry_space_group_name_Hall '-P 2ybc'
_symmetry_space_group_name_H-M 'P 1 21/c 1'
_atom_sites_solution_hydrogens geom
_atom_sites_solution_primary direct
_atom_sites_solution_secondary difmap
_audit_creation_method SHELXL-97
_cell_angle_alpha 90.00
_cell_angle_beta 107.925(6)
_cell_angle_gamma 90.00
_cell_formula_units_Z 4
_cell_length_a 11.860(2)
_cell_length_b 18.345(2)
_cell_length_c 13.176(2)
_cell_measurement_temperature 295(2)
_cell_volume 2727.6(7)
_computing_cell_refinement 'Nonius DENZO'
_computing_data_collection 'Nonius COLLECT'
_computing_data_reduction 'Nonius DENZO'
_computing_molecular_graphics 'Bruker SHELXTL'
_computing_publication_material 'Bruker SHELXTL'
_computing_structure_refinement 'SHELXL-97 (Sheldrick, 1997)'
_computing_structure_solution 'SHELXS-97 (Sheldrick, 1990)'
_diffrn_ambient_temperature 295(2)
_diffrn_measured_fraction_theta_full 0.995
_diffrn_measured_fraction_theta_max 0.995
_diffrn_measurement_device_type 'Nonius Kappa CCD'
_diffrn_measurement_method 'phi/omega scans'
_diffrn_radiation_monochromator graphite
_diffrn_radiation_source 'fine-focus sealed tube'
_diffrn_radiation_type MoK\a
_diffrn_radiation_wavelength 0.71073
_diffrn_reflns_av_R_equivalents 0.1210
_diffrn_reflns_av_sigmaI/netI 0.1240
_diffrn_reflns_limit_h_max 12
_diffrn_reflns_limit_h_min 0
_diffrn_reflns_limit_k_max 18
_diffrn_reflns_limit_k_min 0
_diffrn_reflns_limit_l_max 12
_diffrn_reflns_limit_l_min -13
_diffrn_reflns_number 10707
_diffrn_reflns_theta_full 21.51
_diffrn_reflns_theta_max 21.51
_diffrn_reflns_theta_min 2.12
_exptl_absorpt_coefficient_mu 16.354
_exptl_absorpt_correction_T_max 0.7685
_exptl_absorpt_correction_T_min 0.5200
_exptl_absorpt_correction_type Scalepack
_exptl_crystal_colour 'pale yellow'
_exptl_crystal_density_diffrn 2.568
_exptl_crystal_density_method 'not measured'
_exptl_crystal_description block
_exptl_crystal_F_000 1920
_exptl_crystal_size_max 0.05
_exptl_crystal_size_mid 0.02
_exptl_crystal_size_min 0.02
_refine_diff_density_max 1.896
_refine_diff_density_min -1.113
_refine_diff_density_rms 0.194
_refine_ls_extinction_method none
_refine_ls_goodness_of_fit_ref 0.941
_refine_ls_hydrogen_treatment mixed
_refine_ls_matrix_type full
_refine_ls_number_parameters 298
_refine_ls_number_reflns 3125
_refine_ls_number_restraints 0
_refine_ls_restrained_S_all 0.941
_refine_ls_R_factor_all 0.1022
_refine_ls_R_factor_gt 0.0461
_refine_ls_shift/su_max 0.239
_refine_ls_shift/su_mean 0.028
_refine_ls_structure_factor_coef Fsqd
_refine_ls_weighting_details 'calc w=1/[\s^2^(Fo^2^)+(0.0143P)^2^+0.0000P] where P=(Fo^2^+2Fc^2^)/3'
_refine_ls_weighting_scheme calc
_refine_ls_wR_factor_gt 0.0800
_refine_ls_wR_factor_ref 0.0921
_reflns_number_gt 1876
_reflns_number_total 3125
_reflns_threshold_expression >2sigma(I)
_cod_data_source_file ic991085b_1.cif
_cod_data_source_block 99142
_cod_original_cell_volume 2727.5(7)
_cod_database_code 4322582

loop_
_symmetry_equiv_pos_as_xyz
'x, y, z'
'-x, y+1/2, -z+1/2'
'-x, -y, -z'
'x, -y-1/2, z-1/2'

loop_
_atom_site_label
_atom_site_type_symbol
_atom_site_fract_x
_atom_site_fract_y
_atom_site_fract_z
_atom_site_U_iso_or_equiv
_atom_site_adp_type
_atom_site_occupancy
_atom_site_symmetry_multiplicity
_atom_site_calc_flag
_atom_site_refinement_flags
_atom_site_disorder_assembly
_atom_site_disorder_group
Au1 Au 0.30327(9) 0.96868(4) -0.48927(7) 0.0515(3) Uani 1 1 d . . .
Au2 Au 0.28097(10) 1.15835(5) -0.77840(8) 0.0657(4) Uani 1 1 d . . .
Au3 Au 0.43910(8) 1.05007(4) -0.60369(7) 0.0472(3) Uani 1 1 d . . .
S1 S 0.2488(5) 1.0842(3) -0.4588(5) 0.0598(18) Uani 1 1 d . . .
S2 S 0.4525(6) 1.3358(3) -0.3220(5) 0.071(2) Uani 1 1 d . . .
S3 S 0.6814(6) 1.1533(3) -0.4826(5) 0.0646(19) Uani 1 1 d . . .
C1 C 0.363(2) 1.1423(12) -0.4488(16) 0.063(7) Uani 1 1 d . . .
N1 N 0.3597(18) 1.2063(10) -0.3950(13) 0.061(6) Uani 1 1 d . . .
C2 C 0.457(3) 1.2508(10) -0.3825(16) 0.055(7) Uani 1 1 d . . .
N2 N 0.5540(17) 1.2368(9) -0.4053(14) 0.053(5) Uani 1 1 d . . .
C3 C 0.5552(19) 1.1745(11) -0.4564(16) 0.044(6) Uani 1 1 d . . .
N3 N 0.4583(18) 1.1296(8) -0.4861(12) 0.048(5) Uani 1 1 d . . .
C21 C 0.137(3) 1.1540(14) -0.745(2) 0.087(10) Uani 1 1 d . . .
N22 N 0.045(2) 1.1506(11) -0.7294(17) 0.085(7) Uani 1 1 d . . .
C23 C -0.072(3) 1.1508(14) -0.708(3) 0.089(10) Uani 1 1 d . . .
C24 C -0.106(3) 1.0712(16) -0.705(3) 0.164(16) Uani 1 1 d . . .
H24A H -0.1227 1.0508 -0.7756 0.245 Uiso 1 1 calc R . .
H24B H -0.1742 1.0672 -0.6818 0.245 Uiso 1 1 calc R . .
H24C H -0.0408 1.0451 -0.6572 0.245 Uiso 1 1 calc R . .
C25 C -0.158(3) 1.1857(16) -0.795(3) 0.146(14) Uani 1 1 d . . .
H25A H -0.1379 1.2364 -0.7961 0.219 Uiso 1 1 calc R . .
H25B H -0.2348 1.1811 -0.7860 0.219 Uiso 1 1 calc R . .
H25C H -0.1577 1.1631 -0.8605 0.219 Uiso 1 1 calc R . .
C26 C -0.048(3) 1.1816(19) -0.601(3) 0.154(15) Uani 1 1 d . . .
H26A H -0.0284 1.2323 -0.6024 0.231 Uiso 1 1 calc R . .
H26B H 0.0165 1.1561 -0.5523 0.231 Uiso 1 1 calc R . .
H26C H -0.1176 1.1768 -0.5785 0.231 Uiso 1 1 calc R . .
C31 C 0.4214(19) 0.9821(10) -0.7226(18) 0.049(6) Uani 1 1 d . . .
N32 N 0.4178(19) 0.9426(10) -0.7889(15) 0.074(7) Uani 1 1 d . . .
C33 C 0.421(3) 0.8956(13) -0.8790(17) 0.070(8) Uani 1 1 d . . .
C34 C 0.339(3) 0.8320(12) -0.8731(19) 0.120(12) Uani 1 1 d . . .
H34A H 0.3774 0.8020 -0.8127 0.180 Uiso 1 1 calc R . .
H34B H 0.3224 0.8035 -0.9371 0.180 Uiso 1 1 calc R . .
H34C H 0.2664 0.8508 -0.8659 0.180 Uiso 1 1 calc R . .
C35 C 0.548(3) 0.8797(15) -0.867(2) 0.116(12) Uani 1 1 d . . .
H35A H 0.5781 0.8461 -0.8090 0.173 Uiso 1 1 calc R . .
H35B H 0.5925 0.9242 -0.8518 0.173 Uiso 1 1 calc R . .
H35C H 0.5538 0.8588 -0.9316 0.173 Uiso 1 1 calc R . .
C36 C 0.374(2) 0.9484(15) -0.9771(18) 0.112(10) Uani 1 1 d . . .
H36A H 0.4331 0.9850 -0.9743 0.168 Uiso 1 1 calc R . .
H36B H 0.3025 0.9713 -0.9748 0.168 Uiso 1 1 calc R . .
H36C H 0.3593 0.9210 -1.0421 0.168 Uiso 1 1 calc R . .
O91 O 0.151(4) 0.9793(18) -0.861(3) 0.184(15) Uani 1 1 d . . .
O92 O 0.059(3) 0.9227(17) -1.007(3) 0.188(13) Uani 1 1 d . . .
N93 N 0.077(5) 0.945(2) -0.912(3) 0.18(2) Uani 1 1 d . . .
C94 C 0.005(4) 0.910(2) -0.844(5) 0.125(15) Uani 1 1 d . . .
C95 C 0.034(4) 0.9081(19) -0.745(4) 0.130(17) Uani 1 1 d . . .
H95A H 0.1048 0.9275 -0.7023 0.156 Uiso 1 1 calc R . .
C96 C -0.045(6) 0.876(3) -0.705(4) 0.20(3) Uani 1 1 d . . .
H96A H -0.0348 0.8770 -0.6317 0.240 Uiso 1 1 calc R . .
C97 C -0.145(4) 0.841(2) -0.777(8) 0.23(4) Uani 1 1 d . . .
H97A H -0.1980 0.8139 -0.7527 0.273 Uiso 1 1 calc R . .
C98 C -0.161(7) 0.849(4) -0.887(4) 0.24(4) Uani 1 1 d . . .
H98A H -0.2329 0.8337 -0.9346 0.285 Uiso 1 1 calc R . .
C99 C -0.087(5) 0.874(3) -0.923(4) 0.15(2) Uani 1 1 d . . .
H99A H -0.0909 0.8698 -0.9946 0.174 Uiso 1 1 calc R . .

loop_
_atom_site_aniso_label
_atom_site_aniso_U_11
_atom_site_aniso_U_22
_atom_site_aniso_U_33
_atom_site_aniso_U_23
_atom_site_aniso_U_13
_atom_site_aniso_U_12
Au1 0.0612(7) 0.0407(5) 0.0607(7) -0.0046(4) 0.0308(5) -0.0027(5)
Au2 0.0813(9) 0.0604(7) 0.0671(7) 0.0161(5) 0.0400(6) 0.0080(6)
Au3 0.0655(7) 0.0389(5) 0.0415(6) -0.0018(4) 0.0229(5) 0.0016(5)
S1 0.054(5) 0.042(3) 0.091(5) -0.011(3) 0.035(4) -0.005(3)
S2 0.097(6) 0.048(4) 0.086(5) -0.018(3) 0.054(5) -0.015(4)
S3 0.070(5) 0.041(3) 0.101(5) -0.007(3) 0.052(4) -0.002(3)
C1 0.09(2) 0.071(17) 0.034(15) 0.008(12) 0.024(15) 0.026(15)
N1 0.084(18) 0.058(13) 0.042(12) -0.011(10) 0.020(12) 0.012(12)
C2 0.10(2) 0.021(12) 0.041(15) -0.022(10) 0.008(15) -0.025(14)
N2 0.058(15) 0.049(12) 0.069(14) -0.014(10) 0.043(12) 0.004(10)
C3 0.056(18) 0.032(13) 0.038(14) -0.005(11) 0.003(13) -0.023(12)
N3 0.071(16) 0.034(10) 0.037(11) -0.011(8) 0.016(11) 0.021(10)
C21 0.08(3) 0.10(2) 0.09(2) 0.042(16) 0.03(2) 0.050(18)
N22 0.08(2) 0.099(17) 0.079(17) 0.020(12) 0.033(17) 0.016(15)
C23 0.12(3) 0.061(19) 0.10(3) 0.043(17) 0.06(2) 0.041(18)
C24 0.12(3) 0.11(3) 0.32(5) 0.01(3) 0.16(3) -0.01(2)
C25 0.18(4) 0.11(3) 0.16(4) 0.02(3) 0.07(3) 0.02(3)
C26 0.12(3) 0.25(4) 0.12(3) 0.01(3) 0.08(3) 0.02(3)
C31 0.046(17) 0.035(13) 0.059(17) 0.002(11) 0.004(14) -0.008(11)
N32 0.13(2) 0.063(13) 0.041(13) -0.016(11) 0.038(14) -0.025(13)
C33 0.12(3) 0.057(17) 0.021(15) -0.005(12) 0.009(16) 0.018(18)
C34 0.22(4) 0.038(15) 0.08(2) -0.041(14) 0.02(2) 0.00(2)
C35 0.17(4) 0.12(2) 0.06(2) -0.009(17) 0.04(2) 0.04(2)
C36 0.11(3) 0.17(3) 0.045(18) 0.001(19) 0.015(17) 0.00(2)
O91 0.20(4) 0.15(3) 0.18(4) -0.03(2) 0.04(3) -0.03(2)
O92 0.15(3) 0.24(3) 0.19(3) 0.05(3) 0.08(3) 0.04(2)
N93 0.25(7) 0.14(4) 0.11(4) -0.02(3) 0.00(4) 0.06(4)
C94 0.13(4) 0.10(3) 0.16(5) 0.00(3) 0.07(4) -0.05(2)
C95 0.17(5) 0.13(3) 0.06(3) -0.02(2) 0.01(3) 0.05(3)
C96 0.26(7) 0.24(5) 0.19(5) 0.15(4) 0.19(6) 0.16(5)
C97 0.06(3) 0.08(3) 0.58(13) 0.04(4) 0.15(5) 0.03(2)
C98 0.30(10) 0.29(8) 0.08(4) -0.04(4) 0.00(4) 0.09(6)
C99 0.21(6) 0.16(4) 0.13(4) 0.02(3) 0.14(4) 0.03(4)

loop_
_atom_type_symbol
_atom_type_description
_atom_type_scat_dispersion_real
_atom_type_scat_dispersion_imag
_atom_type_scat_source
C C 0.0033 0.0016 'International Tables Vol C Tables 4.2.6.8 and 6.1.1.4'
H H 0.0000 0.0000 'International Tables Vol C Tables 4.2.6.8 and 6.1.1.4'
N N 0.0061 0.0033 'International Tables Vol C Tables 4.2.6.8 and 6.1.1.4'
Au Au -2.0133 8.8022 'International Tables Vol C Tables 4.2.6.8 and 6.1.1.4'
S S 0.1246 0.1234 'International Tables Vol C Tables 4.2.6.8 and 6.1.1.4'
O O 0.0106 0.0060 'International Tables Vol C Tables 4.2.6.8 and 6.1.1.4'

loop_
_geom_angle_atom_site_label_1
_geom_angle_atom_site_label_2
_geom_angle_atom_site_label_3
_geom_angle
_geom_angle_site_symmetry_1
_geom_angle_site_symmetry_3
_geom_angle_publ_flag
S3 Au1 S1 167.7(2) 3_674 . ?
S3 Au1 Au3 109.39(14) 3_674 . ?
S1 Au1 Au3 81.25(14) . . ?
S3 Au1 Au3 80.14(17) 3_674 3_674 ?
S1 Au1 Au3 110.41(16) . 3_674 ?
Au3 Au1 Au3 66.97(3) . 3_674 ?
C21 Au2 S2 178.8(8) . 4_585 ?
C21 Au2 Au3 100.3(7) . . ?
S2 Au2 Au3 80.73(15) 4_585 . ?
C31 Au3 N3 175.1(7) . . ?
C31 Au3 Au1 98.4(6) . . ?
N3 Au3 Au1 85.8(5) . . ?
C31 Au3 Au1 95.8(6) . 3_674 ?
N3 Au3 Au1 84.9(5) . 3_674 ?
Au1 Au3 Au1 113.03(3) . 3_674 ?
C31 Au3 Au2 85.6(6) . . ?
N3 Au3 Au2 90.3(4) . . ?
Au1 Au3 Au2 113.31(4) . . ?
Au1 Au3 Au2 132.87(4) 3_674 . ?
C31 Au3 Au3 102.9(6) . 3_674 ?
N3 Au3 Au3 81.5(4) . 3_674 ?
Au1 Au3 Au3 56.66(3) . 3_674 ?
Au1 Au3 Au3 56.37(3) 3_674 3_674 ?
Au2 Au3 Au3 167.31(4) . 3_674 ?
C1 S1 Au1 109.4(9) . . ?
C2 S2 Au2 107.9(10) . 4_586 ?
C3 S3 Au1 112.3(7) . 3_674 ?
N1 C1 N3 119(2) . . ?
N1 C1 S1 115.1(18) . . ?
N3 C1 S1 125.9(17) . . ?
C1 N1 C2 114.2(19) . . ?
N2 C2 N1 128.3(18) . . ?
N2 C2 S2 115.4(18) . . ?
N1 C2 S2 116(2) . . ?
C2 N2 C3 115.7(18) . . ?
N2 C3 N3 121.5(19) . . ?
N2 C3 S3 116.9(16) . . ?
N3 C3 S3 121.6(16) . . ?
C1 N3 C3 120.1(17) . . ?
C1 N3 Au3 117.8(16) . . ?
C3 N3 Au3 121.5(15) . . ?
N22 C21 Au2 177(3) . . ?
C21 N22 C23 177(3) . . ?
C25 C23 C26 119(3) . . ?
C25 C23 N22 109(2) . . ?
C26 C23 N22 105(3) . . ?
C25 C23 C24 109(3) . . ?
C26 C23 C24 109(3) . . ?
N22 C23 C24 105(2) . . ?
N32 C31 Au3 176(2) . . ?
C31 N32 C33 174(2) . . ?
N32 C33 C35 107(2) . . ?
N32 C33 C34 103(2) . . ?
C35 C33 C34 119(2) . . ?
N32 C33 C36 102.3(18) . . ?
C35 C33 C36 107(2) . . ?
C34 C33 C36 116(2) . . ?
O91 N93 O92 129(7) . . ?
O91 N93 C94 111(5) . . ?
O92 N93 C94 119(5) . . ?
C95 C94 C99 131(4) . . ?
C95 C94 N93 127(5) . . ?
C99 C94 N93 102(5) . . ?
C94 C95 C96 116(5) . . ?
C95 C96 C97 118(5) . . ?
C98 C97 C96 118(5) . . ?
C99 C98 C97 124(7) . . ?
C98 C99 C94 112(6) . . ?

loop_
_geom_bond_atom_site_label_1
_geom_bond_atom_site_label_2
_geom_bond_distance
_geom_bond_site_symmetry_2
_geom_bond_publ_flag
Au1 S3 2.284(5) 3_674 ?
Au1 S1 2.287(5) . ?
Au1 Au3 2.9312(11) . ?
Au1 Au3 2.9412(14) 3_674 ?
Au2 C21 1.89(3) . ?
Au2 S2 2.280(6) 4_585 ?
Au2 Au3 3.1787(13) . ?
Au3 C31 1.96(2) . ?
Au3 N3 2.089(14) . ?
Au3 Au1 2.9412(14) 3_674 ?
Au3 Au3 3.2400(17) 3_674 ?
S1 C1 1.70(3) . ?
S2 C2 1.758(19) . ?
S2 Au2 2.280(6) 4_586 ?
S3 C3 1.68(2) . ?
S3 Au1 2.284(5) 3_674 ?
C1 N1 1.38(2) . ?
C1 N3 1.38(2) . ?
N1 C2 1.38(3) . ?
C2 N2 1.31(3) . ?
N2 C3 1.33(2) . ?
C3 N3 1.37(2) . ?
C21 N22 1.17(3) . ?
N22 C23 1.50(3) . ?
C23 C25 1.43(4) . ?
C23 C26 1.46(3) . ?
C23 C24 1.52(3) . ?
C31 N32 1.13(2) . ?
N32 C33 1.48(3) . ?
C33 C35 1.49(3) . ?
C33 C34 1.53(3) . ?
C33 C36 1.57(3) . ?
O91 N93 1.13(5) . ?
O92 N93 1.27(4) . ?
N93 C94 1.54(6) . ?
C94 C95 1.24(5) . ?
C94 C99 1.42(7) . ?
C95 C96 1.35(5) . ?
C96 C97 1.43(6) . ?
C97 C98 1.41(8) . ?
C98 C99 1.21(7) . ?
